data_4126194
loop_
_publ_author_name
'Tu, Binbin'
'Pang, Qingqing'
'Xu, Huoshu'
'Li, Xiaomin'
'Wang, Yulin'
'Ma, Zhen'
'Weng, Linhong'
'Li, Qiaowei'

_publ_section_title
;
 Reversible Redox Activity in Multicomponent Metal-Organic Frameworks
 Constructed from Trinuclear Copper Pyrazolate Building Blocks.
;
_journal_issue 23
_journal_name_full 'Journal of the American Chemical Society'
_journal_page_first 7998
_journal_page_last 8007
_journal_paper_doi 10.1021/jacs.7b03578
_journal_volume 139
_journal_year 2017
_chemical_formula_sum 'C144 H72 Cu24 N46 O91 Zn24'
_chemical_formula_weight 6996.31
_space_group_crystal_system hexagonal
_space_group_IT_number 176
_space_group_name_Hall '-P 6c'
_space_group_name_H-M_alt 'P 63/m'
_symmetry_space_group_name_Hall '-P 6c'
_symmetry_space_group_name_H-M 'P 63/m'
_atom_sites_solution_hydrogens geom
_atom_sites_solution_primary direct
_atom_sites_solution_secondary difmap
_audit_creation_method SHELXL-2014/7
_cell_angle_alpha 90
_cell_angle_beta 90
_cell_angle_gamma 120
_cell_formula_units_Z 3
_cell_length_a 38.3063(6)
_cell_length_b 38.3063(6)
_cell_length_c 47.3759(17)
_cell_measurement_reflns_used 632
_cell_measurement_temperature 258(2)
_cell_measurement_theta_max 47.52
_cell_measurement_theta_min 3.68
_cell_volume 60204(3)
_computing_cell_refinement 'Bruker SMART'
_computing_data_collection 'Bruker SMART'
_computing_data_reduction 'Bruker SAINT'
_computing_molecular_graphics 'Bruker SHELXTL'
_computing_publication_material 'Bruker SHELXTL'
_computing_structure_refinement 'SHELXL-2014/7 (Sheldrick, 2014)'
_computing_structure_solution 'SHELXL-2014/7 (Sheldrick, 2014)'
_diffrn_ambient_temperature 258(2)
_diffrn_measured_fraction_theta_full 0.961
_diffrn_measured_fraction_theta_max 0.961
_diffrn_measurement_device_type 'CCD area detector'
_diffrn_measurement_method 'phi and omega scans'
_diffrn_radiation_type CuK\a
_diffrn_radiation_wavelength 1.54178
_diffrn_reflns_av_R_equivalents 0.1144
_diffrn_reflns_av_unetI/netI 0.1132
_diffrn_reflns_Laue_measured_fraction_full 0.961
_diffrn_reflns_Laue_measured_fraction_max 0.961
_diffrn_reflns_limit_h_max 42
_diffrn_reflns_limit_h_min -36
_diffrn_reflns_limit_k_max 42
_diffrn_reflns_limit_k_min -37
_diffrn_reflns_limit_l_max 46
_diffrn_reflns_limit_l_min -49
_diffrn_reflns_number 181480
_diffrn_reflns_point_group_measured_fraction_full 0.961
_diffrn_reflns_point_group_measured_fraction_max 0.961
_diffrn_reflns_theta_full 59.105
_diffrn_reflns_theta_max 59.105
_diffrn_reflns_theta_min 1.332
_diffrn_source 'fine-focus sealed tube'
_exptl_absorpt_coefficient_mu 1.649
_exptl_absorpt_correction_type none
_exptl_crystal_colour blue
_exptl_crystal_density_diffrn 0.579
_exptl_crystal_description rod
_exptl_crystal_F_000 10206
_exptl_crystal_size_max 0.36
_exptl_crystal_size_mid 0.12
_exptl_crystal_size_min 0.12
_refine_diff_density_max 0.761
_refine_diff_density_min -0.800
_refine_diff_density_rms 0.052
_refine_ls_extinction_method none
_refine_ls_goodness_of_fit_ref 1.034
_refine_ls_hydrogen_treatment constr
_refine_ls_matrix_type full
_refine_ls_number_parameters 778
_refine_ls_number_reflns 28296
_refine_ls_number_restraints 94
_refine_ls_restrained_S_all 1.053
_refine_ls_R_factor_all 0.1322
_refine_ls_R_factor_gt 0.0779
_refine_ls_shift/su_max 0.002
_refine_ls_shift/su_mean 0.000
_refine_ls_structure_factor_coef Fsqd
_refine_ls_weighting_details 'w=1/[\s^2^(Fo^2^)+(0.0374P)^2^+10.4153P] where P=(Fo^2^+2Fc^2^)/3'
_refine_ls_weighting_scheme calc
_refine_ls_wR_factor_gt 0.1519
_refine_ls_wR_factor_ref 0.1603
_reflns_Friedel_coverage 0.000
_reflns_number_gt 11260
_reflns_number_total 28296
_reflns_threshold_expression 'I > 2\s(I)'
_cod_data_source_file ja7b03578_si_004.cif
_cod_data_source_block FDM-6
_cod_depositor_comments 'Adding full bibliography for 4126193--4126194.cif.'
_cod_database_code 4126194
_shelx_shelxl_version_number 2014/7
_shelx_space_group_comment
;
The symmetry employed for this shelxl refinement is uniquely defined
by the following loop, which should always be used as a source of
symmetry information in preference to the above space-group names.
They are only intended as comments.
;

loop_
_space_group_symop_operation_xyz
'x, y, z'
'-y, x-y, z'
'-x+y, -x, z'
'-x, -y, z+1/2'
'y, -x+y, z+1/2'
'x-y, x, z+1/2'
'-x, -y, -z'
'y, -x+y, -z'
'x-y, x, -z'
'x, y, -z-1/2'
'-y, x-y, -z-1/2'
'-x+y, -x, -z-1/2'

loop_
_atom_site_label
_atom_site_type_symbol
_atom_site_fract_x
_atom_site_fract_y
_atom_site_fract_z
_atom_site_U_iso_or_equiv
_atom_site_adp_type
_atom_site_occupancy
_atom_site_site_symmetry_order
_atom_site_calc_flag
_atom_site_refinement_flags_posn
_atom_site_refinement_flags_adp
_atom_site_refinement_flags_occupancy
Zn1 Zn 0.53244(3) 0.61527(3) 0.58366(2) 0.0875(3) Uani 1 1 d . . .
Zn2 Zn 0.58113(3) 0.70938(3) 0.57226(2) 0.0846(3) Uani 1 1 d . . .
Zn3 Zn 0.61751(3) 0.67062(3) 0.61262(2) 0.0820(3) Uani 1 1 d . . .
Zn4 Zn 0.61292(3) 0.65107(3) 0.54782(2) 0.0844(3) Uani 1 1 d . . .
Zn5 Zn 0.70978(3) 0.96470(3) 0.71627(2) 0.0829(3) Uani 1 1 d . . .
Zn6 Zn 0.75319(5) 0.92499(4) 0.7500 0.1023(5) Uani 1 2 d S T P
Zn7 Zn 0.78684(4) 1.02213(4) 0.7500 0.0855(4) Uani 1 2 d S T P
Cu1 Cu 0.33230(3) 0.61631(4) 0.57966(4) 0.1869(8) Uani 1 1 d . . .
Cu2 Cu 0.44823(8) 0.98603(10) 0.7500 0.2105(12) Uani 1 2 d S TU P
Cu3 Cu 0.51619(5) 0.97548(8) 0.71537(3) 0.2547(12) Uani 1 1 d . . .
Cu4 Cu 0.84096(5) 1.18810(6) 0.55661(3) 0.2728(14) Uani 1 1 d . . .
Cu5 Cu 0.95274(12) 0.94978(12) 0.7500 0.2953(17) Uani 1 2 d DS TU P
C54 C 0.8374(9) 0.9854(8) 0.7500 0.306(14) Uani 1 2 d DS TU P
C39 C 0.8806(4) 0.9903(6) 0.7500 0.413(16) Uani 1 2 d GS TU P
C86 C 0.8880(5) 0.9627(4) 0.7547(3) 0.421(16) Uani 0.5 1 d G U P
H86 H 0.8693 0.9353 0.7547 0.505 Uiso 0.5 1 calc R U P
N47 N 0.9250(5) 0.9782(5) 0.7593(3) 0.067(6) Uani 0.25 1 d DG U P
N71 N 0.9394(3) 1.0154(4) 0.7609(3) 0.053(5) Uani 0.25 1 d DG U P
C31 C 0.9121(5) 1.0230(4) 0.7541(3) 0.258(10) Uani 0.5 1 d G U P
H31 H 0.9149 1.0484 0.7523 0.309 Uiso 0.5 1 calc R U P
Cu6 Cu 0.85832(4) 1.17404(4) 0.62277(3) 0.1484(6) Uani 1 1 d . . .
Cu7 Cu 0.77975(4) 1.10360(4) 0.58828(3) 0.1782(8) Uani 1 1 d . . .
C1 C 0.6566(3) 0.8521(3) 0.65605(19) 0.125(3) Uani 1 1 d . U .
H1 H 0.6519 0.8733 0.6525 0.149 Uiso 1 1 calc R U .
C2 C 0.6402(3) 0.8179(3) 0.6374(2) 0.138(4) Uani 1 1 d . . .
H2 H 0.6262 0.8172 0.6212 0.166 Uiso 1 1 calc R U .
C3 C 0.6459(2) 0.7867(2) 0.64413(17) 0.097(2) Uani 1 1 d . . .
C4 C 0.6683(3) 0.7886(3) 0.66720(19) 0.156(4) Uani 1 1 d . . .
H4 H 0.6713 0.7667 0.6721 0.187 Uiso 1 1 calc R U .
C5 C 0.6860(3) 0.8231(3) 0.6828(2) 0.181(5) Uani 1 1 d . . .
H5 H 0.7040 0.8254 0.6969 0.218 Uiso 1 1 calc R U .
C6 C 0.6792(3) 0.8539(3) 0.67897(17) 0.103(3) Uani 1 1 d . U .
C7 C 0.6970(3) 0.8903(3) 0.6981(2) 0.124(3) Uani 1 1 d . U .
C8 C 0.6278(3) 0.7483(3) 0.62321(19) 0.100(3) Uani 1 1 d . U .
C9 C 0.7680(3) 1.0634(3) 0.6438(2) 0.135(4) Uani 1 1 d . . .
H9 H 0.7448 1.0399 0.6385 0.161 Uiso 1 1 calc R U .
C10 C 0.7858(2) 1.0705(3) 0.6712(2) 0.115(3) Uani 1 1 d . . .
C11 C 0.8175(3) 1.1077(3) 0.66719(19) 0.131(3) Uani 1 1 d . . .
H11 H 0.8361 1.1224 0.6812 0.157 Uiso 1 1 calc R U .
C12 C 0.4932(3) 0.6641(3) 0.5782(2) 0.132(4) Uani 1 1 d . . .
C13 C 0.4557(3) 0.6641(3) 0.5783(2) 0.127(3) Uani 1 1 d . U .
C14 C 0.4183(3) 0.6323(3) 0.5796(2) 0.145(4) Uani 1 1 d . . .
H14 H 0.4119 0.6055 0.5804 0.174 Uiso 1 1 calc R U .
C15 C 0.6215(5) 0.7211(3) 0.5198(3) 0.196(6) Uani 1 1 d . . .
C33 C 0.5379(3) 0.5720(2) 0.53637(17) 0.089(2) Uani 1 1 d . . .
C34 C 0.4785(3) 0.5049(3) 0.52185(19) 0.143(4) Uani 1 1 d . . .
H34 H 0.4642 0.5077 0.5367 0.172 Uiso 1 1 calc R U .
C35 C 0.5395(3) 0.5289(3) 0.4958(2) 0.135(4) Uani 1 1 d . . .
H35 H 0.5665 0.5480 0.4930 0.162 Uiso 1 1 calc R U .
C36 C 0.5190(3) 0.5348(3) 0.51664(18) 0.106(3) Uani 1 1 d . . .
C37 C 0.2471(3) 0.5489(2) 0.5777(2) 0.158(5) Uani 1 1 d . . .
H37 H 0.2531 0.5283 0.5758 0.189 Uiso 1 1 calc R U .
C16 C 0.6807(3) 0.6634(3) 0.5859(2) 0.137(4) Uani 1 1 d . . .
C17 C 0.7178(3) 0.6629(3) 0.5877(3) 0.153(4) Uani 1 1 d . . .
C18 C 0.6517(5) 0.9730(5) 0.7500 0.133(5) Uani 1 2 d S T P
C19 C 0.7726(3) 1.0432(2) 0.69481(19) 0.100(3) Uani 1 1 d . . .
C20 C 0.5510(4) 0.6009(4) 0.6396(2) 0.165(5) Uani 1 1 d . . .
C21 C 0.7448(3) 0.6746(3) 0.6110(2) 0.147(4) Uani 1 1 d . . .
H21 H 0.7405 0.6822 0.6288 0.177 Uiso 1 1 calc R U .
C22 C 0.6146(5) 0.9751(5) 0.7500 0.169(6) Uani 1 2 d S T P
C23 C 0.5922(3) 0.9745(4) 0.72683(19) 0.181(5) Uani 1 1 d . . .
H23 H 0.5985 0.9733 0.7080 0.218 Uiso 1 1 calc R U .
C25 C 0.5383(4) 0.5777(4) 0.6640(2) 0.177(5) Uani 1 1 d . . .
C26 C 0.7378(3) 1.0885(3) 0.5315(3) 0.189(5) Uani 1 1 d . . .
H26 H 0.7162 1.0629 0.5351 0.226 Uiso 1 1 calc R U .
C27 C 0.7812(4) 1.1483(4) 0.5108(3) 0.217(6) Uani 1 1 d . . .
H27 H 0.7945 1.1695 0.4981 0.260 Uiso 1 1 calc R U .
C28 C 0.5010(4) 0.5402(4) 0.6687(2) 0.228(7) Uani 1 1 d . . .
H28 H 0.4800 0.5276 0.6558 0.274 Uiso 1 1 calc R U .
C29 C 0.6334(4) 0.7457(3) 0.4952(2) 0.179(5) Uani 1 1 d . . .
C30 C 0.7335(4) 0.6514(4) 0.5656(2) 0.226(6) Uani 1 1 d . . .
H30 H 0.7219 0.6414 0.5480 0.271 Uiso 1 1 calc R U .
N1 N 0.7881(2) 1.0936(2) 0.62776(17) 0.163(4) Uani 1 1 d . . .
N2 N 0.8194(2) 1.1217(2) 0.64029(15) 0.129(3) Uani 1 1 d . . .
N3 N 0.39246(19) 0.6447(3) 0.5797(2) 0.181(4) Uani 1 1 d . . .
N4 N 0.2724(2) 0.5860(3) 0.5802(2) 0.166(3) Uani 1 1 d . . .
N6 N 0.7690(3) 1.1119(3) 0.54967(18) 0.176(4) Uani 1 1 d . . .
N7 N 0.7935(3) 1.1481(3) 0.53755(17) 0.186(4) Uani 1 1 d . . .
N8 N 0.5585(3) 0.9761(3) 0.73665(14) 0.210(4) Uani 1 1 d . . .
N9 N 0.5335(4) 0.5560(4) 0.70939(19) 0.240(6) Uani 1 1 d . . .
N10 N 0.4738(3) 0.9755(4) 0.6956(2) 0.207(5) Uani 1 1 d . . .
N11 N 0.8873(3) 1.2289(3) 0.57558(18) 0.204(5) Uani 1 1 d . . .
N12 N 0.8955(2) 1.2228(2) 0.60315(17) 0.137(3) Uani 1 1 d . . .
O1 O 0.63409(18) 0.72131(17) 0.63115(11) 0.121(2) Uani 1 1 d . . .
O2 O 0.60972(16) 0.75140(15) 0.60328(11) 0.1067(18) Uani 1 1 d . . .
O3 O 0.68896(18) 0.91590(16) 0.69179(11) 0.124(2) Uani 1 1 d . . .
O4 O 0.7152(2) 0.88706(16) 0.71878(14) 0.149(2) Uani 1 1 d . . .
O5 O 0.74149(17) 1.00984(16) 0.69112(10) 0.1153(19) Uani 1 1 d . . .
O6 O 0.6041(3) 0.7343(2) 0.53832(15) 0.202(4) Uani 1 1 d . . .
O7 O 0.57465(17) 0.59664(15) 0.53098(10) 0.1116(18) Uani 1 1 d . . .
O8 O 0.51774(17) 0.57283(16) 0.55508(12) 0.1082(18) Uani 1 1 d . . .
O9 O 0.48890(15) 0.62884(19) 0.57977(14) 0.138(2) Uani 1 1 d . . .
O10 O 0.52468(17) 0.69687(17) 0.57981(13) 0.128(2) Uani 1 1 d . . .
O11 O 0.73846(18) 0.96749(18) 0.7500 0.0859(19) Uani 1 2 d S T P
O12 O 0.58628(13) 0.66105(12) 0.57894(9) 0.0856(13) Uani 1 1 d . . .
O13 O 0.6225(3) 0.6893(2) 0.51830(14) 0.184(3) Uani 1 1 d . . .
O14 O 0.8247(2) 1.1574(2) 0.58916(14) 0.220(4) Uani 1 1 d . . .
O15 O 0.66860(15) 0.67110(17) 0.60824(13) 0.1185(19) Uani 1 1 d . . .
O16 O 0.6589(2) 0.6492(2) 0.56388(14) 0.162(3) Uani 1 1 d . . .
O17 O 0.66354(17) 0.96891(18) 0.72605(12) 0.133(2) Uani 1 1 d . . .
O18 O 0.3333 0.6667 0.5757(3) 0.194(6) Uani 1 3 d S T P
O19 O 0.79119(16) 1.05452(15) 0.71721(11) 0.1055(18) Uani 1 1 d . . .
O20 O 0.5877(2) 0.6311(2) 0.64128(13) 0.157(3) Uani 1 1 d . . .
O21 O 0.5304(2) 0.58840(18) 0.61869(13) 0.150(2) Uani 1 1 d . . .
O22 O 0.8371(2) 1.0210(3) 0.7500 0.178(4) Uani 1 2 d S T P
O27 O 0.5525(2) 0.9962(3) 0.67615(15) 0.264(5) Uani 1 1 d . . .
O23 O 0.7731(3) 0.8761(3) 0.7500 0.196(4) Uani 1 2 d S T P
O24 O 0.4872(4) 0.9656(5) 0.7500 0.313(9) Uani 1 2 d S T P
C24 C 0.5574(4) 0.5847(3) 0.6908(3) 0.189(5) Uani 1 1 d . . .
H24 H 0.5829 0.6062 0.6949 0.227 Uiso 1 1 calc R U .
O200 O 0.8040(8) 0.9583(9) 0.7500 0.255(13) Uani 0.5 2 d DS TU P
O29 O 1.0000 1.0000 0.7500 0.41(2) Uani 1 6 d S T P

loop_
_atom_site_aniso_label
_atom_site_aniso_U_11
_atom_site_aniso_U_22
_atom_site_aniso_U_33
_atom_site_aniso_U_23
_atom_site_aniso_U_13
_atom_site_aniso_U_12
Zn1 0.0792(7) 0.0752(6) 0.1050(8) -0.0200(5) -0.0122(5) 0.0364(5)
Zn2 0.0796(6) 0.0805(6) 0.0926(7) -0.0175(5) 0.0001(5) 0.0391(5)
Zn3 0.0761(6) 0.0889(7) 0.0744(7) -0.0147(5) -0.0014(5) 0.0363(6)
Zn4 0.0964(7) 0.0946(7) 0.0704(6) -0.0099(5) -0.0076(5) 0.0539(6)
Zn5 0.0951(7) 0.0783(6) 0.0554(6) -0.0031(5) 0.0012(5) 0.0284(6)
Zn6 0.1337(13) 0.0868(10) 0.0746(10) 0.000 0.000 0.0464(10)
Zn7 0.0999(10) 0.0877(10) 0.0528(9) 0.000 0.000 0.0349(8)
Cu1 0.0569(8) 0.0620(8) 0.444(3) -0.0129(12) -0.0148(11) 0.0311(6)
Cu2 0.208(2) 0.401(4) 0.0789(16) 0.000 0.000 0.194(3)
Cu3 0.2023(16) 0.598(4) 0.0706(11) -0.0293(16) -0.0194(11) 0.280(2)
Cu4 0.2044(17) 0.2109(18) 0.1375(14) 0.0934(13) -0.0891(12) -0.0954(14)
Cu5 0.2945(19) 0.2933(19) 0.3006(19) 0.000 0.000 0.1489(12)
C54 0.324(16) 0.279(16) 0.361(17) 0.000 0.000 0.184(11)
C39 0.413(17) 0.409(17) 0.417(17) 0.000 0.000 0.205(9)
C86 0.419(17) 0.420(17) 0.425(17) 0.001(5) 0.000(5) 0.211(9)
N47 0.067(7) 0.071(7) 0.088(8) 0.001(4) 0.001(4) 0.053(5)
N71 0.022(7) 0.060(8) 0.089(11) -0.004(6) 0.001(6) 0.028(6)
C31 0.255(11) 0.256(11) 0.263(11) -0.003(5) 0.003(5) 0.129(6)
Cu6 0.1390(11) 0.1211(11) 0.0828(9) 0.0351(7) -0.0239(8) -0.0116(9)
Cu7 0.1654(13) 0.1476(12) 0.0809(10) 0.0455(8) -0.0435(9) -0.0272(10)
C1 0.150(6) 0.120(6) 0.109(6) -0.019(5) -0.031(5) 0.072(5)
C2 0.155(9) 0.100(7) 0.159(9) -0.044(7) -0.062(7) 0.063(7)
C3 0.132(7) 0.078(6) 0.075(6) -0.033(4) -0.014(5) 0.047(5)
C4 0.273(13) 0.136(8) 0.095(8) -0.049(6) -0.071(8) 0.130(9)
C5 0.278(14) 0.183(11) 0.132(9) -0.097(8) -0.117(9) 0.152(10)
C6 0.129(6) 0.092(5) 0.086(6) -0.015(4) -0.004(5) 0.053(5)
C7 0.132(5) 0.117(5) 0.126(5) -0.007(4) -0.012(4) 0.063(4)
C8 0.104(6) 0.082(5) 0.093(6) -0.026(5) 0.008(5) 0.030(5)
C9 0.098(7) 0.082(7) 0.132(9) 0.010(6) -0.011(6) -0.024(5)
C10 0.069(6) 0.110(7) 0.108(8) 0.015(6) -0.007(5) 0.002(5)
C11 0.113(8) 0.129(8) 0.093(8) -0.024(6) -0.047(6) 0.018(7)
C12 0.119(9) 0.064(6) 0.179(10) -0.032(6) -0.027(7) 0.020(6)
C13 0.073(5) 0.157(7) 0.180(7) -0.015(6) -0.003(5) 0.080(5)
C14 0.049(6) 0.139(8) 0.264(12) -0.005(8) 0.001(6) 0.060(6)
C15 0.359(18) 0.109(9) 0.124(11) 0.022(8) 0.072(11) 0.121(11)
C33 0.095(7) 0.070(6) 0.090(7) -0.014(5) -0.012(5) 0.031(5)
C34 0.128(9) 0.133(9) 0.124(8) -0.043(7) -0.006(7) 0.031(7)
C35 0.131(8) 0.089(7) 0.145(9) -0.031(6) 0.029(7) 0.026(6)
C36 0.132(8) 0.112(7) 0.078(7) -0.012(5) -0.006(5) 0.064(7)
C37 0.105(8) 0.029(5) 0.329(15) 0.000(7) 0.017(8) 0.026(5)
C16 0.162(11) 0.176(10) 0.072(8) -0.040(7) -0.020(7) 0.085(8)
C17 0.115(7) 0.248(11) 0.176(11) -0.058(9) -0.032(8) 0.151(8)
C18 0.150(13) 0.243(16) 0.059(11) 0.000 0.000 0.137(12)
C19 0.123(8) 0.060(6) 0.099(8) 0.029(5) 0.017(6) 0.033(5)
C20 0.227(14) 0.187(12) 0.025(7) -0.022(7) -0.029(7) 0.063(10)
C21 0.103(7) 0.231(11) 0.139(9) -0.029(8) -0.007(7) 0.106(8)
C22 0.165(16) 0.265(19) 0.107(15) 0.000 0.000 0.131(14)
C23 0.208(12) 0.339(16) 0.067(8) 0.009(8) 0.008(7) 0.189(12)
C25 0.207(14) 0.229(14) 0.058(9) 0.003(8) -0.031(8) 0.080(11)
C26 0.100(8) 0.175(11) 0.146(11) 0.003(9) -0.035(7) -0.039(7)
C27 0.154(12) 0.198(13) 0.183(15) 0.051(10) -0.036(10) 0.002(10)
C28 0.167(11) 0.264(16) 0.073(9) 0.015(9) -0.004(7) -0.026(11)
C29 0.324(16) 0.120(9) 0.086(9) 0.012(7) 0.040(9) 0.105(10)
C30 0.190(12) 0.43(2) 0.163(12) -0.063(12) -0.033(9) 0.231(14)
N1 0.101(6) 0.095(6) 0.164(8) 0.006(6) -0.028(6) -0.047(5)
N2 0.124(6) 0.115(6) 0.067(5) 0.047(4) 0.013(4) -0.001(5)
N3 0.034(4) 0.139(8) 0.332(13) -0.037(8) -0.021(6) 0.015(5)
N4 0.109(6) 0.105(7) 0.284(11) -0.015(7) -0.015(6) 0.053(6)
N6 0.136(8) 0.157(8) 0.133(8) 0.060(7) 0.003(6) -0.003(6)
N7 0.173(8) 0.203(10) 0.063(6) 0.011(6) -0.052(6) 0.004(7)
N8 0.223(9) 0.427(14) 0.089(7) -0.026(6) -0.026(5) 0.245(10)
N9 0.236(12) 0.222(12) 0.100(9) 0.016(8) -0.007(8) -0.007(9)
N10 0.205(10) 0.426(16) 0.062(7) -0.023(7) -0.012(6) 0.211(10)
N11 0.160(8) 0.214(10) 0.092(7) 0.026(6) -0.036(6) -0.015(7)
N12 0.130(7) 0.091(5) 0.116(7) 0.025(4) -0.013(5) 0.000(5)
O1 0.193(6) 0.101(4) 0.087(4) -0.042(3) -0.033(4) 0.088(4)
O2 0.117(4) 0.103(4) 0.081(4) -0.026(3) -0.010(3) 0.041(3)
O3 0.176(6) 0.096(4) 0.104(5) -0.034(3) -0.020(4) 0.072(4)
O4 0.195(6) 0.085(4) 0.138(5) -0.032(4) -0.048(5) 0.048(4)
O5 0.139(5) 0.073(4) 0.092(4) 0.015(3) 0.011(3) 0.022(4)
O6 0.332(11) 0.192(7) 0.110(6) -0.020(5) 0.011(6) 0.152(8)
O7 0.119(5) 0.081(4) 0.090(4) -0.032(3) -0.008(3) 0.017(3)
O8 0.124(5) 0.111(4) 0.101(5) -0.022(3) 0.005(3) 0.068(4)
O9 0.077(4) 0.111(5) 0.223(7) -0.026(5) -0.023(4) 0.045(4)
O10 0.094(4) 0.098(4) 0.213(6) -0.039(4) -0.009(4) 0.064(4)
O11 0.083(5) 0.078(4) 0.093(5) 0.000 0.000 0.037(4)
O12 0.115(4) 0.074(3) 0.080(3) 0.013(2) 0.019(3) 0.057(3)
O13 0.260(9) 0.165(7) 0.112(6) -0.008(5) -0.012(5) 0.095(7)
O14 0.185(7) 0.189(7) 0.137(6) 0.055(5) -0.046(5) -0.018(5)
O15 0.092(4) 0.145(5) 0.121(5) -0.029(4) -0.009(3) 0.061(4)
O16 0.162(6) 0.238(8) 0.139(6) -0.060(5) -0.020(5) 0.141(6)
O17 0.120(5) 0.177(6) 0.115(6) -0.004(4) -0.001(4) 0.084(4)
O18 0.070(4) 0.070(4) 0.44(2) 0.000 0.000 0.035(2)
O19 0.110(4) 0.107(4) 0.071(4) 0.005(3) -0.005(3) 0.032(3)
O20 0.157(6) 0.138(6) 0.107(5) -0.001(4) 0.007(4) 0.021(5)
O21 0.195(7) 0.149(6) 0.069(5) 0.004(4) -0.004(4) 0.059(5)
O22 0.073(6) 0.156(9) 0.281(13) 0.000 0.000 0.041(6)
O27 0.207(8) 0.525(15) 0.147(7) 0.039(8) -0.015(6) 0.248(9)
O23 0.225(11) 0.175(9) 0.217(11) 0.000 0.000 0.122(9)
O24 0.296(14) 0.71(3) 0.099(9) 0.000 0.000 0.375(18)
C24 0.213(13) 0.145(10) 0.149(13) 0.042(9) 0.050(11) 0.044(9)
O200 0.235(15) 0.240(15) 0.328(16) 0.000 0.000 0.149(10)
O29 0.079(8) 0.079(8) 1.08(8) 0.000 0.000 0.040(4)

loop_
_atom_type_symbol
_atom_type_description
_atom_type_scat_dispersion_real
_atom_type_scat_dispersion_imag
_atom_type_scat_source
C C 0.0181 0.0091 'International Tables Vol C Tables 4.2.6.8 and 6.1.1.4'
H H 0.0000 0.0000 'International Tables Vol C Tables 4.2.6.8 and 6.1.1.4'
N N 0.0311 0.0180 'International Tables Vol C Tables 4.2.6.8 and 6.1.1.4'
O O 0.0492 0.0322 'International Tables Vol C Tables 4.2.6.8 and 6.1.1.4'
Zn Zn -1.5491 0.6778 'International Tables Vol C Tables 4.2.6.8 and 6.1.1.4'
Cu Cu -1.9646 0.5888 'International Tables Vol C Tables 4.2.6.8 and 6.1.1.4'

loop_
_geom_angle_atom_site_label_1
_geom_angle_atom_site_label_2
_geom_angle_atom_site_label_3
_geom_angle
_geom_angle_site_symmetry_1
_geom_angle_site_symmetry_3
O21 Zn1 O12 108.8(2) . .
O21 Zn1 O8 103.4(3) . .
O12 Zn1 O8 113.8(2) . .
O21 Zn1 O9 113.8(3) . .
O12 Zn1 O9 113.9(2) . .
O8 Zn1 O9 102.8(2) . .
O6 Zn2 O12 112.1(3) . .
O6 Zn2 O10 117.1(3) . .
O12 Zn2 O10 110.4(2) . .
O6 Zn2 O2 106.8(3) . .
O12 Zn2 O2 110.9(2) . .
O10 Zn2 O2 98.6(2) . .
O6 Zn2 Zn3 124.3(3) . .
O12 Zn2 Zn3 35.62(13) . .
O10 Zn2 Zn3 117.39(18) . .
O2 Zn2 Zn3 75.25(17) . .
O12 Zn3 O20 111.6(2) . .
O12 Zn3 O1 115.6(2) . .
O20 Zn3 O1 103.8(3) . .
O12 Zn3 O15 116.0(2) . .
O20 Zn3 O15 106.2(3) . .
O1 Zn3 O15 102.4(3) . .
O12 Zn3 Zn2 37.05(12) . .
O20 Zn3 Zn2 124.8(2) . .
O1 Zn3 Zn2 78.55(17) . .
O15 Zn3 Zn2 127.45(19) . .
O12 Zn3 Zn4 35.53(12) . .
O20 Zn3 Zn4 124.1(2) . .
O1 Zn3 Zn4 129.49(17) . .
O15 Zn3 Zn4 80.52(18) . .
Zn2 Zn3 Zn4 62.17(3) . .
O13 Zn4 O12 108.8(3) . .
O13 Zn4 O16 118.6(4) . .
O12 Zn4 O16 106.5(2) . .
O13 Zn4 O7 105.2(3) . .
O12 Zn4 O7 108.8(2) . .
O16 Zn4 O7 108.6(3) . .
O13 Zn4 Zn3 124.2(2) . .
O12 Zn4 Zn3 35.11(13) . .
O16 Zn4 Zn3 71.60(18) . .
O7 Zn4 Zn3 123.85(15) . .
O11 Zn5 O17 108.8(2) . .
O11 Zn5 O5 112.1(2) . .
O17 Zn5 O5 105.4(3) . .
O11 Zn5 O3 119.2(3) . .
O17 Zn5 O3 105.4(3) . .
O5 Zn5 O3 104.8(2) . .
O11 Zn5 Zn7 38.08(17) . .
O17 Zn5 Zn7 114.09(18) . .
O5 Zn5 Zn7 74.65(16) . .
O3 Zn5 Zn7 139.19(18) . .
O200 Zn6 O11 94.1(9) . .
O200 Zn6 O4 131.3(4) . 10_557
O11 Zn6 O4 100.8(2) . 10_557
O200 Zn6 O4 131.3(4) . .
O11 Zn6 O4 100.8(2) . .
O4 Zn6 O4 91.0(4) 10_557 .
O200 Zn6 O23 83.9(10) . .
O11 Zn6 O23 178.1(3) . .
O4 Zn6 O23 80.5(3) 10_557 .
O4 Zn6 O23 80.5(3) . .
O19 Zn7 O19 106.2(3) 10_557 .
O19 Zn7 O22 104.1(2) 10_557 .
O19 Zn7 O22 104.1(2) . .
O19 Zn7 O11 114.24(18) 10_557 .
O19 Zn7 O11 114.24(18) . .
O22 Zn7 O11 112.9(4) . .
O19 Zn7 Zn5 77.78(16) 10_557 10_557
O19 Zn7 Zn5 127.79(17) . 10_557
O22 Zn7 Zn5 125.8(2) . 10_557
O11 Zn7 Zn5 36.46(9) . 10_557
O19 Zn7 Zn5 127.78(17) 10_557 .
O19 Zn7 Zn5 77.78(16) . .
O22 Zn7 Zn5 125.8(2) . .
O11 Zn7 Zn5 36.46(9) . .
Zn5 Zn7 Zn5 62.05(4) 10_557 .
O18 Cu1 N4 91.4(3) . .
O18 Cu1 N3 90.8(3) . .
N4 Cu1 N3 177.7(3) . .
N9 Cu2 N9 163.4(9) 2_665 11_667
N9 Cu2 O24 87.2(4) 2_665 .
N9 Cu2 O24 87.2(4) 11_667 .
N10 Cu3 N8 177.8(4) . .
N10 Cu3 O24 90.6(4) . .
N8 Cu3 O24 87.4(4) . .
N10 Cu3 O27 88.2(4) . .
N8 Cu3 O27 93.5(3) . .
O24 Cu3 O27 171.7(6) . .
O14 Cu4 N11 90.5(3) . .
O14 Cu4 N7 90.1(3) . .
N11 Cu4 N7 178.2(5) . .
O29 Cu5 N47 86.7(6) . 10_557
O29 Cu5 N47 86.7(5) . .
N47 Cu5 N47 26.7(9) 10_557 .
O29 Cu5 N71 89.6(11) . 2_765
N47 Cu5 N71 175.9(8) 10_557 2_765
N47 Cu5 N71 151.3(18) . 2_765
O29 Cu5 N71 89.6(12) . 11_767
N47 Cu5 N71 151.3(19) 10_557 11_767
N47 Cu5 N71 175.9(10) . 11_767
N71 Cu5 N71 30(3) 2_765 11_767
O200 C54 O22 109(3) . .
O200 C54 C39 136(3) . .
O22 C54 C39 115(2) . .
C86 C39 C86 20.6(13) 10_557 .
C86 C39 C31 111.50(13) 10_557 .
C86 C39 C31 108.1 . .
C86 C39 C31 108.14(18) 10_557 10_557
C86 C39 C31 111.50(18) . 10_557
C31 C39 C31 17.8(13) . 10_557
C86 C39 C54 125.0(17) 10_557 .
C86 C39 C54 125.0(17) . .
C31 C39 C54 123.5(17) . .
C31 C39 C54 123.5(17) 10_557 .
C39 C86 N47 108.3 . .
C39 C86 C31 36.0 . .
N47 C86 C31 72.5 . .
N47 N47 N71 93.5 10_557 .
N47 N47 C86 79.9 10_557 .
N71 N47 C86 107.3 . .
N47 N47 C86 61.7(11) 10_557 10_557
N71 N47 C86 106.56(10) . 10_557
C86 N47 C86 18.2(11) . 10_557
N47 N47 N71 52.4(8) 10_557 10_557
N71 N47 N71 41.0(8) . 10_557
C86 N47 N71 96.9(3) . 10_557
C86 N47 N71 85.1(7) 10_557 10_557
N47 N47 Cu5 76.7(9) 10_557 .
N71 N47 Cu5 127.7(12) . .
C86 N47 Cu5 120.7(12) . .
C86 N47 Cu5 112.5(14) 10_557 .
N71 N47 Cu5 109.5(11) 10_557 .
N71 N71 N47 86.5 10_557 .
N71 N71 C31 75.0 10_557 .
N47 N71 C31 107.8 . .
N71 N71 C31 59.7(10) 10_557 10_557
N47 N71 C31 104.9(2) . 10_557
C31 N71 C31 15.3(10) . 10_557
N71 N71 N47 52.4(8) 10_557 10_557
N47 N71 N47 34.1(8) . 10_557
C31 N71 N47 95.6(3) . 10_557
C31 N71 N47 85.5(6) 10_557 10_557
N71 N71 Cu5 74.9(8) 10_557 3_675
N47 N71 Cu5 113.8(11) . 3_675
C31 N71 Cu5 126.0(10) . 3_675
C31 N71 Cu5 117.1(14) 10_557 3_675
N47 N71 Cu5 100.1(10) 10_557 3_675
C39 C31 N71 107.8 . .
C39 C31 C86 35.9 . .
N71 C31 C86 71.9 . .
N12 Cu6 O14 88.3(3) . .
N12 Cu6 N2 175.8(3) . .
O14 Cu6 N2 88.4(3) . .
O14 Cu7 N6 89.7(3) . .
O14 Cu7 N1 92.5(3) . .
N6 Cu7 N1 177.4(4) . .
C6 C1 C2 120.7(8) . .
C3 C2 C1 117.8(8) . .
C2 C3 C4 121.1(7) . .
C2 C3 C8 118.3(8) . .
C4 C3 C8 120.5(8) . .
C5 C4 C3 118.5(9) . .
C6 C5 C4 123.9(9) . .
C5 C6 C1 117.4(8) . .
C5 C6 C7 122.3(9) . .
C1 C6 C7 120.3(9) . .
O3 C7 O4 131.4(11) . .
O3 C7 C6 114.9(9) . .
O4 C7 C6 113.5(9) . .
O2 C8 O1 133.1(8) . .
O2 C8 C3 113.2(8) . .
O1 C8 C3 113.7(8) . .
N1 C9 C10 110.9(8) . .
C11 C10 C9 99.5(7) . .
C11 C10 C19 133.0(9) . .
C9 C10 C19 127.4(9) . .
C10 C11 N2 112.8(7) . .
O10 C12 O9 127.8(10) . .
O10 C12 C13 118.1(9) . .
O9 C12 C13 113.5(9) . .
C14 C13 C37 105.7(7) . 2_665
C14 C13 C12 128.0(10) . .
C37 C13 C12 126.3(10) 2_665 .
N3 C14 C13 109.4(9) . .
O13 C15 O6 132.1(12) . .
O13 C15 C29 116.8(12) . .
O6 C15 C29 109.7(11) . .
O8 C33 O7 128.8(8) . .
O8 C33 C36 117.6(8) . .
O7 C33 C36 113.5(8) . .
C35 C34 C36 118.7(9) 7_666 .
C36 C35 C34 122.1(9) . 7_666
C35 C36 C34 119.2(8) . .
C35 C36 C33 123.4(10) . .
C34 C36 C33 117.3(9) . .
N4 C37 C13 107.9(8) . 3_565
O15 C16 O16 123.5(11) . .
O15 C16 C17 116.3(9) . .
O16 C16 C17 118.9(9) . .
C30 C17 C21 108.9(8) . .
C30 C17 C16 123.6(11) . .
C21 C17 C16 127.5(10) . .
O17 C18 O17 128.3(14) 10_557 .
O17 C18 C22 115.3(7) 10_557 .
O17 C18 C22 115.3(7) . .
O19 C19 O5 124.7(8) . .
O19 C19 C10 118.9(8) . .
O5 C19 C10 116.3(8) . .
O21 C20 O20 127.0(11) . .
O21 C20 C25 118.7(12) . .
O20 C20 C25 113.4(10) . .
N12 C21 C17 108.3(8) 2_765 .
C23 C22 C23 104.8(15) 10_557 .
C23 C22 C18 127.5(8) 10_557 .
C23 C22 C18 127.5(8) . .
C22 C23 N8 108.2(10) . .
C20 C25 C24 129.7(13) . .
C20 C25 C28 128.1(12) . .
C24 C25 C28 102.1(10) . .
N6 C26 C29 106.6(9) . 8_566
N7 C27 C29 110.7(10) . 8_566
N10 C28 C25 108.8(9) 3_565 .
C27 C29 C15 131.0(12) 9_656 .
C27 C29 C26 103.3(9) 9_656 9_656
C15 C29 C26 125.6(12) . 9_656
C17 C30 N11 104.6(10) . 2_765
C9 N1 N2 111.7(8) . .
C9 N1 Cu7 131.5(7) . .
N2 N1 Cu7 116.7(6) . .
N1 N2 C11 104.9(6) . .
N1 N2 Cu6 124.5(6) . .
C11 N2 Cu6 130.5(7) . .
C14 N3 N4 107.4(7) . 2_665
C14 N3 Cu1 133.2(8) . .
N4 N3 Cu1 119.3(8) 2_665 .
C37 N4 N3 109.2(8) . 3_565
C37 N4 Cu1 131.8(8) . .
N3 N4 Cu1 118.5(7) 3_565 .
N7 N6 C26 109.5(8) . .
N7 N6 Cu7 118.2(7) . .
C26 N6 Cu7 132.1(8) . .
N6 N7 C27 109.7(9) . .
N6 N7 Cu4 120.9(7) . .
C27 N7 Cu4 129.0(9) . .
N8 N8 C23 109.4(5) 10_557 .
N8 N8 Cu3 122.1(2) 10_557 .
C23 N8 Cu3 128.5(6) . .
C24 N9 N10 109.2(10) . 3_565
C24 N9 Cu2 131.7(11) . 3_565
N10 N9 Cu2 119.1(9) 3_565 3_565
N9 N10 C28 107.6(9) 2_665 2_665
N9 N10 Cu3 121.0(8) 2_665 .
C28 N10 Cu3 128.0(9) 2_665 .
N12 N11 C30 110.2(8) . 3_675
N12 N11 Cu4 120.1(7) . .
C30 N11 Cu4 129.6(8) 3_675 .
C21 N12 N11 107.9(7) 3_675 .
C21 N12 Cu6 132.3(7) 3_675 .
N11 N12 Cu6 119.8(7) . .
C8 O1 Zn3 127.0(6) . .
C8 O2 Zn2 126.1(6) . .
C7 O3 Zn5 118.3(7) . .
C7 O4 Zn6 136.4(7) . .
C19 O5 Zn5 132.5(5) . .
C15 O6 Zn2 124.7(8) . .
C33 O7 Zn4 130.7(5) . .
C33 O8 Zn1 127.9(6) . .
C12 O9 Zn1 126.9(6) . .
C12 O10 Zn2 128.6(6) . .
Zn5 O11 Zn5 113.4(3) 10_557 .
Zn5 O11 Zn6 110.3(2) 10_557 .
Zn5 O11 Zn6 110.3(2) . .
Zn5 O11 Zn7 105.5(2) 10_557 .
Zn5 O11 Zn7 105.5(2) . .
Zn6 O11 Zn7 111.7(3) . .
Zn3 O12 Zn4 109.4(2) . .
Zn3 O12 Zn1 110.9(2) . .
Zn4 O12 Zn1 109.7(2) . .
Zn3 O12 Zn2 107.3(2) . .
Zn4 O12 Zn2 111.78(19) . .
Zn1 O12 Zn2 107.8(2) . .
C15 O13 Zn4 128.3(8) . .
Cu4 O14 Cu7 120.2(3) . .
Cu4 O14 Cu6 121.2(3) . .
Cu7 O14 Cu6 117.5(3) . .
C16 O15 Zn3 125.2(7) . .
C16 O16 Zn4 135.5(7) . .
C18 O17 Zn5 129.4(8) . .
Cu1 O18 Cu1 119.07(15) 3_565 .
Cu1 O18 Cu1 119.08(15) 3_565 2_665
Cu1 O18 Cu1 119.07(15) . 2_665
C19 O19 Zn7 128.0(5) . .
C20 O20 Zn3 127.6(7) . .
C20 O21 Zn1 130.5(8) . .
C54 O22 Zn7 121.5(14) . .
Cu3 O24 Cu3 118.4(6) 10_557 .
Cu3 O24 Cu2 113.3(5) 10_557 .
Cu3 O24 Cu2 113.3(5) . .
N9 C24 C25 110.8(12) . .
C54 O200 Zn6 170(3) . .
Cu5 O29 Cu5 120.002(1) . 2_765
Cu5 O29 Cu5 119.998(3) . 3_675
Cu5 O29 Cu5 120.000(3) 2_765 3_675

loop_
_geom_bond_atom_site_label_1
_geom_bond_atom_site_label_2
_geom_bond_distance
_geom_bond_site_symmetry_2
Zn1 O21 1.934(6) .
Zn1 O12 1.939(4) .
Zn1 O8 1.969(5) .
Zn1 O9 1.988(5) .
Zn2 O6 1.852(8) .
Zn2 O12 1.983(4) .
Zn2 O10 1.999(5) .
Zn2 O2 2.046(5) .
Zn2 Zn3 3.1418(14) .
Zn3 O12 1.917(4) .
Zn3 O20 1.926(6) .
Zn3 O1 1.926(5) .
Zn3 O15 1.959(5) .
Zn3 Zn4 3.1443(13) .
Zn4 O13 1.922(7) .
Zn4 O12 1.937(4) .
Zn4 O16 1.954(6) .
Zn4 O7 2.019(5) .
Zn5 O11 1.912(3) .
Zn5 O17 1.914(6) .
Zn5 O5 1.946(5) .
Zn5 O3 1.996(5) .
Zn5 Zn7 3.1004(15) .
Zn6 O200 1.71(3) .
Zn6 O11 1.971(6) .
Zn6 O4 2.074(6) 10_557
Zn6 O4 2.074(6) .
Zn6 O23 2.347(9) .
Zn7 O19 1.942(5) 10_557
Zn7 O19 1.943(5) .
Zn7 O22 1.947(9) .
Zn7 O11 1.984(6) .
Zn7 Zn5 3.1003(15) 10_557
Cu1 O18 1.9186(19) .
Cu1 N4 1.989(8) .
Cu1 N3 1.997(7) .
Cu2 N9 1.945(9) 2_665
Cu2 N9 1.945(9) 11_667
Cu2 O24 2.001(11) .
Cu3 N10 1.877(9) .
Cu3 N8 1.899(8) .
Cu3 O24 1.910(6) .
Cu3 O27 2.216(8) .
Cu4 O14 1.848(6) .
Cu4 N11 1.905(8) .
Cu4 N7 1.920(7) .
Cu5 O29 1.870(4) .
Cu5 N47 1.912(11) 10_557
Cu5 N47 1.912(10) .
Cu5 N71 1.99(6) 2_765
Cu5 N71 1.99(6) 11_767
C54 O200 1.178(18) .
C54 O22 1.37(2) .
C54 C39 1.57(3) .
C39 C86 1.242(8) 10_557
C39 C86 1.242(7) .
C39 C31 1.244(7) .
C39 C31 1.244(8) 10_557
C86 N47 1.253(7) .
C86 C31 2.013(11) .
N47 N47 0.88(3) 10_557
N47 N71 1.249(7) .
N47 C86 1.401(16) 10_557
N47 N71 1.573(15) 10_557
N71 N71 1.03(3) 10_557
N71 C31 1.258(7) .
N71 C31 1.408(15) 10_557
N71 N47 1.573(17) 10_557
N71 Cu5 1.985(11) 3_675
Cu6 N12 1.929(6) .
Cu6 O14 1.944(6) .
Cu6 N2 1.987(6) .
Cu7 O14 1.915(6) .
Cu7 N6 1.936(8) .
Cu7 N1 1.967(8) .
C1 C6 1.368(10) .
C1 C2 1.440(10) .
C2 C3 1.354(10) .
C3 C4 1.369(10) .
C3 C8 1.617(10) .
C4 C5 1.362(11) .
C5 C6 1.343(11) .
C6 C7 1.510(12) .
C7 O3 1.204(10) .
C7 O4 1.244(10) .
C8 O2 1.211(9) .
C8 O1 1.231(9) .
C9 N1 1.272(9) .
C9 C10 1.426(10) .
C10 C11 1.345(10) .
C10 C19 1.439(10) .
C11 N2 1.369(9) .
C12 O10 1.233(9) .
C12 O9 1.280(9) .
C12 C13 1.434(11) .
C13 C14 1.341(11) .
C13 C37 1.402(11) 2_665
C14 N3 1.295(9) .
C15 O13 1.239(11) .
C15 O6 1.348(12) .
C15 C29 1.423(13) .
C33 O8 1.187(8) .
C33 O7 1.267(8) .
C33 C36 1.549(10) .
C34 C35 1.399(10) 7_666
C34 C36 1.415(11) .
C35 C36 1.351(10) .
C35 C34 1.399(10) 7_666
C37 N4 1.264(9) .
C37 C13 1.402(11) 3_565
C16 O15 1.248(9) .
C16 O16 1.276(9) .
C16 C17 1.430(12) .
C17 C30 1.385(12) .
C17 C21 1.426(11) .
C18 O17 1.261(7) 10_557
C18 O17 1.261(7) .
C18 C22 1.463(19) .
C19 O19 1.230(9) .
C19 O5 1.250(8) .
C20 O21 1.208(9) .
C20 O20 1.300(12) .
C20 C25 1.389(14) .
C21 N12 1.334(9) 2_765
C22 C23 1.386(12) 10_557
C22 C23 1.386(12) .
C23 N8 1.401(11) .
C25 C24 1.418(14) .
C25 C28 1.450(14) .
C26 N6 1.377(10) .
C26 C29 1.500(13) 8_566
C27 N7 1.355(12) .
C27 C29 1.395(13) 8_566
C28 N10 1.386(12) 3_565
C29 C27 1.395(13) 9_656
C29 C26 1.500(13) 9_656
C30 N11 1.408(11) 2_765
N1 N2 1.288(8) .
N3 N4 1.380(9) 2_665
N4 N3 1.380(9) 3_565
N6 N7 1.353(10) .
N8 N8 1.265(13) 10_557
N9 C24 1.348(11) .
N9 N10 1.350(11) 3_565
N9 Cu2 1.944(9) 3_565
N10 N9 1.350(10) 2_665
N10 C28 1.386(12) 2_665
N11 N12 1.389(9) .
N11 C30 1.408(11) 3_675
N12 C21 1.333(9) 3_675
O11 Zn5 1.912(3) 10_557
O18 Cu1 1.9185(19) 3_565
O18 Cu1 1.9186(19) 2_665
O24 Cu3 1.910(6) 10_557
O29 Cu5 1.870(4) 2_765
O29 Cu5 1.870(4) 3_675

loop_
_platon_squeeze_void_nr
_platon_squeeze_void_average_x
_platon_squeeze_void_average_y
_platon_squeeze_void_average_z
_platon_squeeze_void_volume
_platon_squeeze_void_count_electrons
_platon_squeeze_void_content
1 -0.005 -0.009 -0.002 48868 15094 ' '
